data_2300589
loop_
_publ_author_name
'Niep\"otter, Benedikt'
'Herbst-Irmer, Regine'
'Stalke, Dietmar'

_publ_section_title
;
 Empirical correction for resolution- and temperature-dependent errors
 caused by factors such as thermal diffuse scattering
;
_journal_coeditor_code KS5474SUP1
_journal_issue 5
_journal_name_full 'Journal of Applied Crystallography'
_journal_page_first 1485
_journal_page_last 1497
_journal_paper_doi 10.1107/S1600576715014934
_journal_volume 48
_journal_year 2015
_chemical_formula_sum 'C96 H126 Mg3 N36'
_chemical_formula_weight 1857.25
_space_group_crystal_system trigonal
_space_group_IT_number 148
_space_group_name_Hall '-R 3'
_space_group_name_H-M_alt 'R -3 :H'
_symmetry_space_group_name_Hall '-R 3'
_symmetry_space_group_name_H-M 'R -3 :H'
_atom_sites_solution_hydrogens mixed
_audit_conform_dict_location ftp://ftp.iucr.org/pub/cif_core.dic
_audit_conform_dict_name cif_core.dic
_audit_conform_dict_version 2.3
_audit_creation_date '28-Apr-04 T18:50:17-00:00'
_audit_creation_method 'XD routine XDCIF'
_cell_angle_alpha 90
_cell_angle_beta 90
_cell_angle_gamma 120
_cell_formula_units_Z 3
_cell_length_a 10.6769(5)
_cell_length_b 10.6769(5)
_cell_length_c 24.6539(12)
_cell_measurement_reflns_used 9777
_cell_measurement_temperature 100(2)
_cell_measurement_theta_max 49.8298
_cell_measurement_theta_min 2.3525
_cell_volume 2433.9(2)
_computing_cell_refinement 'SAINT V8.30C'
_computing_data_collection 'APEX2 v2012.2'
_computing_data_reduction 'SAINT V8.30C'
_computing_molecular_graphics 'H\"ubschle, (2011)'
_computing_publication_material 'L\"ubben, (to be published)'
_computing_structure_refinement 'Volkov et al, (2006)'
_computing_structure_solution
;SHELXT (G.M.Sheldrick,Act
a Cryst.(2015)A71,3-8)
;
_diffrn_ambient_temperature 100(2)
_diffrn_measured_fraction_theta_full 0.998
_diffrn_measured_fraction_theta_max 0.925
_diffrn_measurement_device_type 'Bruker Smart APEX II Quazar'
_diffrn_measurement_method 'omega scans'
_diffrn_radiation_type MoK\a
_diffrn_radiation_wavelength 0.71073
_diffrn_reflns_av_R_equivalents 0.0167
_diffrn_reflns_av_unetI/netI 0.0108
_diffrn_reflns_laue_measured_fraction_full 0.998
_diffrn_reflns_laue_measured_fraction_max 0.925
_diffrn_reflns_limit_h_max 22
_diffrn_reflns_limit_h_min -22
_diffrn_reflns_limit_k_max 19
_diffrn_reflns_limit_k_min -22
_diffrn_reflns_limit_l_max 48
_diffrn_reflns_limit_l_min -47
_diffrn_reflns_number 34349
_diffrn_reflns_point_group_measured_fraction_full 0.998
_diffrn_reflns_point_group_measured_fraction_max 0.925
_diffrn_reflns_theta_full 25.242
_diffrn_reflns_theta_max 49.987
_diffrn_reflns_theta_min 2.352
_diffrn_source 'INCOATEC Microsource'
_exptl_absorpt_coefficient_mu 0.098
_exptl_absorpt_correction_T_max 1.0000
_exptl_absorpt_correction_T_min 0.9708
_exptl_absorpt_correction_type multi-scan
_exptl_absorpt_process_details SADABS-2014/2
_exptl_crystal_colour colorless
_exptl_crystal_density_diffrn 1.267
_exptl_crystal_description block
_exptl_crystal_F_000 990
_exptl_crystal_size_max 0.250
_exptl_crystal_size_mid 0.200
_exptl_crystal_size_min 0.200
_refine_diff_density_max 0.135
_refine_diff_density_min -0.15
_refine_diff_density_rms 0.03
_refine_ls_extinction_method none
_refine_ls_goodness_of_fit_ref 3.156
_refine_ls_matrix_type full
_refine_ls_number_parameters 163
_refine_ls_number_reflns 4323
_refine_ls_number_restraints 0
_refine_ls_R_factor_all 0.02
_refine_ls_R_factor_gt 0.016
_refine_ls_shift/su_max 0
_refine_ls_structure_factor_coef Fsqd
_refine_ls_weighting_details
;
calc w2 = 1/[s^2^(Fo^2^)] 
;
_refine_ls_weighting_scheme calc
_refine_ls_wR_factor_ref 0.033
_reflns_Friedel_coverage 0.000
_reflns_number_gt 4650
_reflns_number_total 5251
_reflns_threshold_expression 'I > 2\s(I)'
_cod_data_source_file ks5474sup1.txt
_cod_data_source_block 1_ImS_100K_emp_cor_1_scale
_cod_database_code 2300589
_publcif_datablock.id {095408f5-402b-477c-b1e8-47b116ca744e}

_shelx_shelxl_version_number 2014/7
_shelx_estimated_absorpt_t_max 0.981
_shelx_estimated_absorpt_t_min 0.976

loop_
_space_group_symop_id
_space_group_symop_operation_xyz
1 +X,+Y,+Z
2 -Y,+X-Y,+Z
3 -X+Y,-X,+Z
4 -X,-Y,-Z
5 +Y,-X+Y,-Z
6 +X-Y,+X,-Z
7 1/3+X,2/3+Y,2/3+Z
8 1/3-X,2/3-Y,2/3-Z
9 1/3-Y,2/3+X-Y,2/3+Z
10 1/3+Y,2/3-X+Y,2/3-Z
11 1/3-X+Y,2/3-X,2/3+Z
12 1/3+X-Y,2/3+X,2/3-Z
13 2/3+X,1/3+Y,1/3+Z
14 2/3-X,1/3-Y,1/3-Z
15 2/3-Y,1/3+X-Y,1/3+Z
16 2/3+Y,1/3-X+Y,1/3-Z
17 2/3-X+Y,1/3-X,1/3+Z
18 2/3+X-Y,1/3+X,1/3-Z

loop_
_atom_local_axes_atom_label
_atom_local_axes_atom0
_atom_local_axes_ax1
_atom_local_axes_atom1
_atom_local_axes_atom2
_atom_local_axes_ax2
MG(1) C(6) Z MG(1) N(1) Y
N(1) C(1) Z N(1) N(2) Y
N(2) C(3) X N(2) N(1) Y
C(1) C(2) X C(1) C(3) Y
C(2) C(3) X C(2) C(1) Y
C(4) C(3) -Z C(4) C(2) X
C(3) C(2) -X C(3) C(1) Y
C(5) C(1) Z C(5) C(2) X
C(6) MG(1) Z C(6) N(2) Y
H(2) C(2) Z H(2) C(1) Y
H(4A) C(4) Z H(4A) H(4C) Y
H(4B) C(4) Z H(4B) H(4A) Y
H(4C) C(4) Z H(4C) H(4B) Y
H(5A) C(5) Z H(5A) H(5D) Y
H(5B) C(5) Z H(5B) H(5F) Y
H(5C) C(5) Z H(5C) H(5E) Y
H(5D) C(5) Z H(5D) H(5B) Y
H(5E) C(5) Z H(5E) H(5A) Y
H(5F) C(5) Z H(5F) H(5C) Y

loop_
_atom_rho_multipole_atom_label
_atom_rho_multipole_coeff_Pv
_atom_rho_multipole_coeff_P00
_atom_rho_multipole_coeff_P11
_atom_rho_multipole_coeff_P1-1
_atom_rho_multipole_coeff_P10
_atom_rho_multipole_coeff_P20
_atom_rho_multipole_coeff_P21
_atom_rho_multipole_coeff_P2-1
_atom_rho_multipole_coeff_P22
_atom_rho_multipole_coeff_P2-2
_atom_rho_multipole_coeff_P30
_atom_rho_multipole_coeff_P31
_atom_rho_multipole_coeff_P3-1
_atom_rho_multipole_coeff_P32
_atom_rho_multipole_coeff_P3-2
_atom_rho_multipole_coeff_P33
_atom_rho_multipole_coeff_P3-3
_atom_rho_multipole_coeff_P40
_atom_rho_multipole_coeff_P41
_atom_rho_multipole_coeff_P4-1
_atom_rho_multipole_coeff_P42
_atom_rho_multipole_coeff_P4-2
_atom_rho_multipole_coeff_P43
_atom_rho_multipole_coeff_P4-3
_atom_rho_multipole_coeff_P44
_atom_rho_multipole_coeff_P4-4
_atom_rho_multipole_kappa
_atom_rho_multipole_kappa_prime0
_atom_rho_multipole_kappa_prime1
_atom_rho_multipole_kappa_prime2
_atom_rho_multipole_kappa_prime3
_atom_rho_multipole_kappa_prime4
Mg(1) 0.226(8) 0 0 0 0 0 0 0 0 0 0 0 0 0 0 0 0 0 0 0 0 0 0 0 0 0 1 1 1 1 1 1
N(1) 5.153(9) 0 -0.014(3) -0.104(4) -0.034(4) 0.097(5) 0.011(3) 0.109(4) 0.005(4) 0.002(3) 0.110(4) -0.010(3) -0.026(4) 0.070(3) -0.020(3) 0.006(3) -0.055(3) 0.021(4) 0.010(3) 0.016(4) 0.035(4) -0.008(4) 0.013(4) 0.010(4) 0.010(4) -0.003(3) 0.9921(9) 1 1 1 1 1
N(2) 5.056(11) 0 -0.004(5) -0.001(5) 0 -0.039(4) 0 0 0.016(4) 0.057(5) 0 0.023(3) -0.011(3) 0 0 0.174(4) -0.061(4) 0.036(4) 0 0 0.006(4) -0.012(4) 0 0 -0.009(5) 0.027(5) 0.9921(9) 1 1 1 1 1
C(1) 3.981(11) 0 0.058(5) 0.025(4) 0 -0.166(4) 0 0 0.029(4) 0.003(4) 0 0.023(3) 0.001(3) 0 0 0.228(4) -0.093(4) 0.020(4) 0 0 0.002(4) -0.006(4) 0 0 0.009(5) 0.044(4) 1.0073(11) 1 1 1 1 1
C(2) 3.997(13) 0 0.035(5) 0.037(5) 0 -0.099(5) 0 0 0.010(3) 0.016(6) 0 -0.008(4) -0.001(4) 0 0 0.207(6) -0.072(4) -0.013(5) 0 0 0.013(4) 0.002(5) 0 0 0.031(6) -0.029(5) 1.0073(11) 1 1 1 1 1
C(4) 4.121(17) 0 0 0 -0.007(4) 0.008(4) 0 0 0 0 0.279(4) 0 0 0 0 0.062(2) 0 0.056(4) 0 0 0 0 -0.019(3) 0 0 0 0.9737(17) 1 1 1 1 1
C(3) 3.981(11) 0 0.058(5) 0.025(4) 0 -0.166(4) 0 0 0.029(4) 0.003(4) 0 0.023(3) 0.001(3) 0 0 0.228(4) -0.093(4) 0.020(4) 0 0 0.002(4) -0.006(4) 0 0 0.009(5) 0.044(4) 1.0073(11) 1 1 1 1 1
C(5) 4.121(17) 0 0 0 -0.007(4) 0.008(4) 0 0 0 0 0.279(4) 0 0 0 0 0.062(2) 0 0.056(4) 0 0 0 0 -0.019(3) 0 0 0 0.9737(17) 1 1 1 1 1
C(6) 1.388(9) 0 0 0 -0.069(2) 0.044(3) 0 0 0 0 -0.039(3) 0 0 0 0 0.0026(18) -0.074(3) -0.012(3) 0 0 0 0 0.005(2) -0.032(3) 0 0 0.966(3) 1 1 1 1 1
H(2) 0.945(7) 0 0 0 0.157(4) 0 0 0 0 0 0 0 0 0 0 0 0 0 0 0 0 0 0 0 0 0 1.1 1.18 1.18 1.18 1.18 1.18
H(4A) 0.950(4) 0 0 0 0.139(2) 0 0 0 0 0 0 0 0 0 0 0 0 0 0 0 0 0 0 0 0 0 1.1 1.18 1.18 1.18 1.18 1.18
H(4B) 0.950(4) 0 0 0 0.139(2) 0 0 0 0 0 0 0 0 0 0 0 0 0 0 0 0 0 0 0 0 0 1.1 1.18 1.18 1.18 1.18 1.18
H(4C) 0.950(4) 0 0 0 0.139(2) 0 0 0 0 0 0 0 0 0 0 0 0 0 0 0 0 0 0 0 0 0 1.1 1.18 1.18 1.18 1.18 1.18
H(5A) 0.4275(16) 0 0 0 0.0624(9) 0 0 0 0 0 0 0 0 0 0 0 0 0 0 0 0 0 0 0 0 0 1.1 1.18 1.18 1.18 1.18 1.18
H(5B) 0.4275(16) 0 0 0 0.0624(9) 0 0 0 0 0 0 0 0 0 0 0 0 0 0 0 0 0 0 0 0 0 1.1 1.18 1.18 1.18 1.18 1.18
H(5C) 0.4275(16) 0 0 0 0.0624(9) 0 0 0 0 0 0 0 0 0 0 0 0 0 0 0 0 0 0 0 0 0 1.1 1.18 1.18 1.18 1.18 1.18
H(5D) 0.522(2) 0 0 0 0.0762(11) 0 0 0 0 0 0 0 0 0 0 0 0 0 0 0 0 0 0 0 0 0 1.1 1.18 1.18 1.18 1.18 1.18
H(5E) 0.522(2) 0 0 0 0.0762(11) 0 0 0 0 0 0 0 0 0 0 0 0 0 0 0 0 0 0 0 0 0 1.1 1.18 1.18 1.18 1.18 1.18
H(5F) 0.522(2) 0 0 0 0.0762(11) 0 0 0 0 0 0 0 0 0 0 0 0 0 0 0 0 0 0 0 0 0 1.1 1.18 1.18 1.18 1.18 1.18

loop_
_atom_site_label
_atom_site_type_symbol
_atom_site_fract_x
_atom_site_fract_y
_atom_site_fract_z
_atom_site_U_iso_or_equiv
_atom_site_adp_type
_atom_site_occupancy
_atom_site_symmetry_multiplicity
Mg(1) Mg 0.666667 0.333333 0.833333 0.014 Uani 0.5001 6
N(1) N 0.557087(19) 0.406761(19) 0.776894(8) 0.016 Uani 1 18
N(2) N 0.565023(17) 0.374541(12) 0.723322(8) 0.015 Uani 1 18
C(1) C 0.455475(15) 0.444984(14) 0.779021(7) 0.017 Uani 1 18
C(2) C 0.396009(18) 0.435568(14) 0.727106(7) 0.018 Uani 1 18
C(4) C 0.448229(14) 0.353697(14) 0.633802(7) 0.02 Uani 1 18
C(3) C 0.467888(15) 0.389400(13) 0.692724(7) 0.016 Uani 1 18
C(5) C 0.416096(16) 0.488257(16) 0.831109(7) 0.024 Uani 1 18
C(6) C 0.666667 0.333333 0.703483(11) 0.015 Uani 1 6
H(2) H 0.311494 0.458665 0.717154 0.02201(4) Uiso 1 18
H(4A) H 0.407448 0.239103 0.627597 0.03058(5) Uiso 1 18
H(4B) H 0.549796 0.415325 0.612269 0.03058(5) Uiso 1 18
H(4C) H 0.370945 0.381126 0.617131 0.03058(5) Uiso 1 18
H(5A) H 0.30286 0.458248 0.831724 0.03544(5) Uiso 0.45 18
H(5B) H 0.481346 0.604565 0.836061 0.03544(5) Uiso 0.45 18
H(5C) H 0.445828 0.443483 0.864952 0.03544(5) Uiso 0.45 18
H(5D) H 0.406054 0.583364 0.824605 0.03544(5) Uiso 0.55 18
H(5E) H 0.309558 0.405852 0.844562 0.03544(5) Uiso 0.55 18
H(5F) H 0.49185 0.508233 0.863812 0.03544(5) Uiso 0.55 18

loop_
_atom_site_aniso_label
_atom_site_aniso_U_11
_atom_site_aniso_U_22
_atom_site_aniso_U_33
_atom_site_aniso_U_23
_atom_site_aniso_U_13
_atom_site_aniso_U_12
Mg(1) 0.01636(3) 0.01636(3) 0.00954(5) 0 0 0.008187(17)
N(1) 0.01813(7) 0.01995(7) 0.01171(7) 0.00004(5) -0.00016(5) 0.01141(6)
N(2) 0.01677(5) 0.01795(6) 0.01065(7) -0.00005(3) -0.00072(4) 0.00977(5)
C(1) 0.01780(5) 0.02001(6) 0.01497(7) 0.00002(4) 0.00063(4) 0.01094(5)
C(2) 0.01756(6) 0.02114(7) 0.01812(8) -0.00005(4) -0.00182(5) 0.01106(6)
C(4) 0.02426(6) 0.02244(6) 0.01431(7) -0.00119(4) -0.00514(4) 0.01164(5)
C(3) 0.01705(5) 0.01767(6) 0.01364(6) 0.00011(4) -0.00247(4) 0.00875(5)
C(5) 0.02694(7) 0.03044(7) 0.01931(7) -0.00180(5) 0.00291(5) 0.01873(6)
C(6) 0.01669(6) 0.01669(6) 0.01095(11) 0 0 0.00835(3)

loop_
_geom_angle_atom_site_label_1
_geom_angle_atom_site_label_2
_geom_angle_atom_site_label_3
_geom_angle
_geom_angle_site_symmetry_1
_geom_angle_site_symmetry_2
_geom_angle_site_symmetry_3
_geom_angle_publ_flag
N(2) N(1) C(1) 105.92(3) 1_555 1_555 1_555 yes
N(1) N(2) C(3) 111.00(3) 1_555 1_555 1_555 yes
N(1) N(2) C(6) 123.35(3) 1_555 1_555 1_555 yes
N(1) N(2) C(6) 123.35(3) 1_555 1_555 2_655 yes
N(1) N(2) C(6) 123.35(3) 1_555 1_555 3_665 yes
C(3) N(2) C(6) 125.65(3) 1_555 1_555 1_555 yes
C(3) N(2) C(6) 125.65(3) 1_555 1_555 2_655 yes
C(3) N(2) C(6) 125.65(3) 1_555 1_555 3_665 yes
C(6) N(2) C(6) 0.0003104(3) 1_555 1_555 2_655 yes
C(6) N(2) C(6) 0.0001816(4) 1_555 1_555 3_665 yes
C(6) N(2) C(6) 0.0004127(3) 2_655 1_555 3_665 yes
N(1) C(1) C(2) 110.35(3) 1_555 1_555 1_555 yes
N(1) C(1) C(5) 121.63(3) 1_555 1_555 1_555 yes
C(2) C(1) C(5) 128.01(2) 1_555 1_555 1_555 yes
C(1) C(2) C(3) 105.68(3) 1_555 1_555 1_555 yes
C(1) C(2) H(2) 126.16(3) 1_555 1_555 1_555 yes
C(3) C(2) H(2) 128.15(3) 1_555 1_555 1_555 yes
C(3) C(4) H(4A) 110.60(2) 1_555 1_555 1_555 yes
C(3) C(4) H(4B) 110.59(2) 1_555 1_555 1_555 yes
C(3) C(4) H(4C) 109.22(2) 1_555 1_555 1_555 yes
H(4A) C(4) H(4B) 109.31(2) 1_555 1_555 1_555 yes
H(4A) C(4) H(4C) 108.69(2) 1_555 1_555 1_555 yes
H(4B) C(4) H(4C) 108.38(2) 1_555 1_555 1_555 yes
N(2) C(3) C(2) 107.04(3) 1_555 1_555 1_555 yes
N(2) C(3) C(4) 122.09(3) 1_555 1_555 1_555 yes
C(2) C(3) C(4) 130.83(2) 1_555 1_555 1_555 yes
C(1) C(5) H(5A) 111.40(2) 1_555 1_555 1_555 yes
C(1) C(5) H(5B) 109.37(2) 1_555 1_555 1_555 yes
C(1) C(5) H(5C) 109.58(2) 1_555 1_555 1_555 yes
C(1) C(5) H(5D) 109.70(2) 1_555 1_555 1_555 yes
C(1) C(5) H(5E) 110.79(2) 1_555 1_555 1_555 yes
C(1) C(5) H(5F) 113.70(2) 1_555 1_555 1_555 yes
H(5A) C(5) H(5B) 108.63(2) 1_555 1_555 1_555 yes
H(5A) C(5) H(5C) 112.80(2) 1_555 1_555 1_555 yes
H(5A) C(5) H(5D) 70.213(14) 1_555 1_555 1_555 yes
H(5A) C(5) H(5E) 36.355(8) 1_555 1_555 1_555 yes
H(5A) C(5) H(5F) 131.20(3) 1_555 1_555 1_555 yes
H(5B) C(5) H(5C) 104.82(2) 1_555 1_555 1_555 yes
H(5B) C(5) H(5D) 41.654(9) 1_555 1_555 1_555 yes
H(5B) C(5) H(5E) 134.96(3) 1_555 1_555 1_555 yes
H(5B) C(5) H(5F) 72.690(17) 1_555 1_555 1_555 yes
H(5C) C(5) H(5D) 135.53(3) 1_555 1_555 1_555 yes
H(5C) C(5) H(5E) 80.021(18) 1_555 1_555 1_555 yes
H(5C) C(5) H(5F) 33.028(8) 1_555 1_555 1_555 yes
H(5D) C(5) H(5E) 104.48(2) 1_555 1_555 1_555 yes
H(5D) C(5) H(5F) 109.79(2) 1_555 1_555 1_555 yes
H(5E) C(5) H(5F) 107.97(2) 1_555 1_555 1_555 yes
N(2) C(6) N(2) 109.16(2) 1_555 1_555 2_655 yes
N(2) C(6) N(2) 109.16(2) 1_555 1_555 3_665 yes
N(2) C(6) N(2) 109.16(2) 2_655 1_555 3_665 yes
C(5) H(5A) H(5E) 71.822(13) 1_555 1_555 1_555 yes
C(5) H(5B) H(5D) 69.173(12) 1_555 1_555 1_555 yes
C(5) H(5C) H(5F) 73.486(14) 1_555 1_555 1_555 yes
C(5) H(5D) H(5B) 69.173(13) 1_555 1_555 1_555 yes
C(5) H(5E) H(5A) 71.824(12) 1_555 1_555 1_555 yes
C(5) H(5F) H(5C) 73.486(13) 1_555 1_555 1_555 yes

loop_
_geom_bond_atom_site_label_1
_geom_bond_atom_site_label_2
_geom_bond_distance
_geom_bond_site_symmetry_1
_geom_bond_site_symmetry_2
_geom_bond_publ_flag
N(1) N(2) 1.3781(4) 1_555 1_555 yes
N(1) C(1) 1.3376(4) 1_555 1_555 yes
N(2) C(3) 1.3544(4) 1_555 1_555 yes
N(2) C(6) 1.4450(3) 1_555 1_555 yes
N(2) C(6) 1.4450(3) 1_555 2_655 yes
N(2) C(6) 1.4450(3) 1_555 3_665 yes
C(1) C(2) 1.4098(4) 1_555 1_555 yes
C(1) C(5) 1.4945(4) 1_555 1_555 yes
C(2) C(3) 1.3888(4) 1_555 1_555 yes
C(2) H(2) 1.0760(3) 1_555 1_555 yes
C(4) C(3) 1.4898(4) 1_555 1_555 yes
C(4) H(4A) 1.0850(2) 1_555 1_555 yes
C(4) H(4B) 1.0850(2) 1_555 1_555 yes
C(4) H(4C) 1.0850(2) 1_555 1_555 yes
C(5) H(5A) 1.0850(2) 1_555 1_555 yes
C(5) H(5B) 1.0850(3) 1_555 1_555 yes
C(5) H(5C) 1.0850(3) 1_555 1_555 yes
C(5) H(5D) 1.0850(2) 1_555 1_555 yes
C(5) H(5E) 1.0850(3) 1_555 1_555 yes
C(5) H(5F) 1.0850(3) 1_555 1_555 yes
H(5A) H(5E) 0.67694624515693 1_555 1_555 yes
H(5B) H(5D) 0.77153828532427 1_555 1_555 yes
H(5C) H(5F) 0.61682435809198 1_555 1_555 yes

_cod_database_fobs_code 2300589
